data_1537219
loop_
_publ_author_name
'Kyratsi, T.'
'Kanatzidis, M.G.'

_publ_section_title
;
 Synthesis, crystallographic studies and characterization of K2 Bi8 Se13-x
 Sx solid solutions
;
_journal_name_full 'Zeitschrift fuer Anorganische und Allgemeine Chemie'
_journal_page_first 2222
_journal_page_last 2228
_journal_volume 629
_journal_year 2003
_chemical_formula_sum 'Bi7.99 K2.02 S6.04 Se6.96'
_chemical_name_systematic 'K2.02 Bi7.99 Se6.96 S6.04'
_space_group_IT_number 11
_symmetry_space_group_name_Hall '-P 2yb'
_symmetry_space_group_name_H-M 'P 1 21/m 1'
_cell_angle_alpha 90
_cell_angle_beta 90.085
_cell_angle_gamma 90
_cell_formula_units_Z 2
_cell_length_a 17.253
_cell_length_b 4.1357
_cell_length_c 18.201
_cell_volume 1298.699
_citation_journal_id_ASTM ZAACAB
_cod_data_source_file Kyratsi_ZAACAB_2003_1105.cif
_cod_data_source_block Bi7.99K2.02S6.04Se6.96
_cod_database_code 1537219

loop_
_symmetry_equiv_pos_as_xyz
x,y,z
-x,y+1/2,-z
-x,-y,-z
x,-y-1/2,z

loop_
_atom_site_label
_atom_site_type_symbol
_atom_site_fract_x
_atom_site_fract_y
_atom_site_fract_z
_atom_site_occupancy
_atom_site_U_iso_or_equiv
Se1 Se-2 0.51873 -0.25 0.40533 0.722 0.0
Bi13 Bi+3 0.035 0.25 -0.1502 0.062 0.0
Se11 Se-2 0.922 -0.25 0.32156 0.649 0.0
Se4 Se-2 0.10731 0.25 0.27578 0.286 0.0
Se3 Se-2 0.69292 -0.25 0.05786 0.617 0.0
Bi8 Bi+3 0.80353 0.25 -0.3301 0.275 0.0
Bi5 Bi+3 0.80424 -0.25 0.45462 1 0.0
Bi9 Bi+3 0.8034 0.25 -0.3127 0.215 0.0
S6 S-2 0.72823 0.25 0.37437 0.409 0.0
S13 S-2 0.89328 0.25 0.53664 0.551 0.0
S1 S-2 0.51873 -0.25 0.40533 0.278 0.0
Se5 Se-2 0.6908 -0.25 0.5586 0.438 0.0
S2 S-2 0.45822 -0.25 0.0925 0.524 0.0
Bi11 Bi+3 0.2052 0.25 -0.2186 0.132 0.0
Se12 Se-2 0.77696 0.25 -0.14764 0.756 0.0
K1 K+1 0.7675 0.25 -0.3278 0.52 0.0
S12 S-2 0.77696 0.25 -0.14764 0.244 0.0
Se8 Se-2 0.62957 -0.25 -0.26633 0.562 0.0
Bi2 Bi+3 0.67179 -0.25 -0.12367 1 0.0
S8 S-2 0.62957 -0.25 -0.26633 0.438 0.0
S9 S-2 0.13202 -0.25 -0.16281 0.831 0.0
K3 K+1 0.9804 0.25 -0.1576 0.827 0.0
Se9 Se-2 0.13202 -0.25 -0.16281 0.169 0.0
Se7 Se-2 0.60362 0.25 0.22404 0.43 0.0
Bi10 Bi+3 0.227 0.25 -0.2019 0.191 0.0
Bi6 Bi+3 0.48789 -0.25 0.25103 1 0.0
Bi4 Bi+3 0.60692 0.25 0.47858 1 0.0
S7 S-2 0.60362 0.25 0.22404 0.57 0.0
Se10 Se-2 0.92698 -0.25 -0.01066 0.817 0.0
S5 S-2 0.6908 -0.25 0.5586 0.562 0.0
Bi1 Bi+3 0.58162 0.25 0.07819 1 0.0
S10 S-2 0.92698 -0.25 -0.01066 0.183 0.0
Se13 Se-2 0.89328 0.25 0.53664 0.449 0.0
Se6 Se-2 0.72823 0.25 0.37437 0.591 0.0
S3 S-2 0.69292 -0.25 0.05786 0.383 0.0
Se2 Se-2 0.45822 -0.25 0.0925 0.476 0.0
Bi3 Bi+3 0.82778 0.25 0.02051 1 0.0
S4 S-2 0.10731 0.25 0.27578 0.714 0.0
K2 K+1 0.2505 0.25 -0.2339 0.673 0.0
Bi7 Bi+3 0.00758 0.25 0.38706 1 0.0
S11 S-2 0.922 -0.25 0.32156 0.351 0.0
Bi12 Bi+3 0.0309 0.25 -0.1765 0.114 0.0
